data_4022624
loop_
_publ_author_name
'Lingling Peng'
'Xiu Zhang'
'Shiwei Zhang'
'Jianbo Wang'

_publ_section_title
;
 Au-Catalyzed Reaction of Propargylic Sulfides and Dithioacetals
;
_journal_name_full 'Journal of Organic Chemistry'
_journal_page_first 1192
_journal_page_last 1197
_journal_paper_doi 10.1021/jo0618674
_journal_volume 72
_journal_year 2007
_chemical_formula_sum 'C17 H16 O2 S'
_chemical_formula_weight 284.36
_chemical_name_systematic
; 
 ? 
;
_space_group_IT_number 2
_symmetry_cell_setting triclinic
_symmetry_space_group_name_Hall '-P 1'
_symmetry_space_group_name_H-M 'P -1'
_atom_sites_solution_hydrogens geom
_atom_sites_solution_primary direct
_atom_sites_solution_secondary difmap
_audit_creation_method SHELXL-97
_cell_angle_alpha 104.50(3)
_cell_angle_beta 106.54(3)
_cell_angle_gamma 96.84(3)
_cell_formula_units_Z 2
_cell_length_a 7.7717(16)
_cell_length_b 9.1310(18)
_cell_length_c 11.152(2)
_cell_measurement_reflns_used 5316
_cell_measurement_temperature 293(2)
_cell_measurement_theta_max 27.48
_cell_measurement_theta_min 2.35
_cell_volume 718.8(2)
_computing_cell_refinement Rapid-AUTO
_computing_data_collection 'Rapid-AUTO (Rigaku,2000)'
_computing_data_reduction 'CrystalStructure (Rigaku/MSC,2000)'
_computing_molecular_graphics 'Siemens SHELXTL V4.2,(Sheldrick,1990)'
_computing_publication_material SHELXL-97,(Sheldrick,1997)
_computing_structure_refinement SHELXL-97,(Sheldrick,1997)
_computing_structure_solution SHELXS-97,(Sheldrick,1997)
_diffrn_ambient_temperature 293(2)
_diffrn_detector_area_resol_mean 10.00
_diffrn_measured_fraction_theta_full 0.924
_diffrn_measured_fraction_theta_max 0.924
_diffrn_measurement_device_type 'Rigaku RAXIS RAPID IP'
_diffrn_measurement_method \W
_diffrn_radiation_monochromator graphite
_diffrn_radiation_source 'fine-focus sealed tube'
_diffrn_radiation_type MoK\a
_diffrn_radiation_wavelength 0.71073
_diffrn_reflns_av_R_equivalents 0.0476
_diffrn_reflns_av_sigmaI/netI 0.0343
_diffrn_reflns_limit_h_max 9
_diffrn_reflns_limit_h_min -10
_diffrn_reflns_limit_k_max 11
_diffrn_reflns_limit_k_min -11
_diffrn_reflns_limit_l_max 14
_diffrn_reflns_limit_l_min -14
_diffrn_reflns_number 5316
_diffrn_reflns_theta_full 27.48
_diffrn_reflns_theta_max 27.48
_diffrn_reflns_theta_min 2.35
_diffrn_standards_decay_% 0
_diffrn_standards_interval_count 0
_diffrn_standards_interval_time 0
_diffrn_standards_number 0
_exptl_absorpt_coefficient_mu 0.223
_exptl_absorpt_correction_T_max 0.956
_exptl_absorpt_correction_T_min 0.894
_exptl_absorpt_correction_type empirical
_exptl_absorpt_process_details
;
ABSCOR by T.Higashi    8 March, 1995
;
_exptl_crystal_colour colourless
_exptl_crystal_density_diffrn 1.314
_exptl_crystal_density_method 'not measured'
_exptl_crystal_description block
_exptl_crystal_F_000 300
_exptl_crystal_size_max 0.50
_exptl_crystal_size_mid 0.40
_exptl_crystal_size_min 0.20
_refine_diff_density_max 0.328
_refine_diff_density_min -0.335
_refine_diff_density_rms 0.062
_refine_ls_extinction_coef 0.129(15)
_refine_ls_extinction_expression Fc^*^=kFc[1+0.001xFc^2^\l^3^/sin(2\q)]^-1/4^
_refine_ls_extinction_method SHELXL
_refine_ls_goodness_of_fit_ref 1.111
_refine_ls_hydrogen_treatment constr
_refine_ls_matrix_type full
_refine_ls_number_parameters 182
_refine_ls_number_reflns 3032
_refine_ls_number_restraints 0
_refine_ls_restrained_S_all 1.111
_refine_ls_R_factor_all 0.0755
_refine_ls_R_factor_gt 0.0559
_refine_ls_shift/su_max 0.000
_refine_ls_shift/su_mean 0.000
_refine_ls_structure_factor_coef Fsqd
_refine_ls_weighting_details 'calc w=1/[\s^2^(Fo^2^)+(0.1090P)^2^+0.0000P] where P=(Fo^2^+2Fc^2^)/3'
_refine_ls_weighting_scheme calc
_refine_ls_wR_factor_gt 0.1653
_refine_ls_wR_factor_ref 0.1767
_reflns_number_gt 2188
_reflns_number_total 3032
_reflns_threshold_expression >2sigma(I)
_cod_data_source_file jo0618674si20061209_022541.cif
_cod_data_source_block a
_cod_database_code 4022624

loop_
_symmetry_equiv_pos_as_xyz
'x, y, z'
'-x, -y, -z'

loop_
_atom_site_label
_atom_site_type_symbol
_atom_site_fract_x
_atom_site_fract_y
_atom_site_fract_z
_atom_site_U_iso_or_equiv
_atom_site_adp_type
_atom_site_occupancy
_atom_site_symmetry_multiplicity
_atom_site_calc_flag
_atom_site_refinement_flags
S1 S 0.26589(8) 0.72293(7) 0.79727(6) 0.0467(3) Uani 1 1 d .
O1 O 0.2554(2) 0.8373(2) 0.90952(17) 0.0585(5) Uani 1 1 d .
O2 O 0.1368(2) 0.5771(2) 0.74696(19) 0.0616(5) Uani 1 1 d .
C1 C 0.2494(3) 0.8018(3) 0.6704(2) 0.0441(5) Uani 1 1 d .
C2 C 0.2906(3) 0.9557(3) 0.6803(2) 0.0469(6) Uani 1 1 d .
C3 C 0.2478(3) 0.9682(3) 0.5487(2) 0.0475(6) Uani 1 1 d .
C4 C 0.2620(4) 1.0997(3) 0.5074(3) 0.0635(7) Uani 1 1 d .
H4 H 0.3064 1.1976 0.5679 0.076 Uiso 1 1 calc R
C5 C 0.2089(5) 1.0813(4) 0.3753(3) 0.0729(9) Uani 1 1 d .
H5 H 0.2184 1.1674 0.3455 0.087 Uiso 1 1 calc R
C6 C 0.1407(5) 0.9345(4) 0.2857(3) 0.0738(9) Uani 1 1 d .
H6 H 0.1044 0.9246 0.1966 0.089 Uiso 1 1 calc R
C7 C 0.1252(4) 0.8014(3) 0.3254(3) 0.0617(7) Uani 1 1 d .
H7 H 0.0798 0.7039 0.2644 0.074 Uiso 1 1 calc R
C8 C 0.1799(3) 0.8200(3) 0.4588(2) 0.0489(6) Uani 1 1 d .
C9 C 0.1780(3) 0.6999(3) 0.5287(2) 0.0451(5) Uani 1 1 d .
H9 H 0.0510 0.6473 0.5082 0.054 Uiso 1 1 calc R
C10 C 0.2928(4) 0.5784(3) 0.4937(3) 0.0597(7) Uani 1 1 d .
H10A H 0.2862 0.5051 0.5416 0.090 Uiso 1 1 calc R
H10B H 0.4182 0.6292 0.5165 0.090 Uiso 1 1 calc R
H10C H 0.2451 0.5256 0.4014 0.090 Uiso 1 1 calc R
C11 C 0.3679(4) 1.0958(3) 0.7998(3) 0.0656(8) Uani 1 1 d .
H11A H 0.3808 1.1873 0.7728 0.098 Uiso 1 1 calc R
H11B H 0.4856 1.0870 0.8521 0.098 Uiso 1 1 calc R
H11C H 0.2862 1.1023 0.8505 0.098 Uiso 1 1 calc R
C12 C 0.4891(3) 0.6801(3) 0.8397(2) 0.0429(5) Uani 1 1 d .
C13 C 0.6404(3) 0.7952(3) 0.8691(3) 0.0518(6) Uani 1 1 d .
H13 H 0.6261 0.8935 0.8643 0.062 Uiso 1 1 calc R
C14 C 0.8144(4) 0.7619(3) 0.9061(3) 0.0573(7) Uani 1 1 d .
H14 H 0.9173 0.8378 0.9247 0.069 Uiso 1 1 calc R
C15 C 0.8345(4) 0.6172(4) 0.9154(3) 0.0656(8) Uani 1 1 d .
H15 H 0.9510 0.5950 0.9394 0.079 Uiso 1 1 calc R
C16 C 0.6824(5) 0.5052(4) 0.8891(4) 0.0810(10) Uani 1 1 d .
H16 H 0.6969 0.4086 0.8984 0.097 Uiso 1 1 calc R
C17 C 0.5089(4) 0.5350(3) 0.8492(3) 0.0656(8) Uani 1 1 d .
H17 H 0.4063 0.4580 0.8289 0.079 Uiso 1 1 calc R

loop_
_atom_site_aniso_label
_atom_site_aniso_U_11
_atom_site_aniso_U_22
_atom_site_aniso_U_33
_atom_site_aniso_U_23
_atom_site_aniso_U_13
_atom_site_aniso_U_12
S1 0.0403(4) 0.0520(4) 0.0486(4) 0.0182(3) 0.0139(3) 0.0071(3)
O1 0.0574(11) 0.0741(13) 0.0487(10) 0.0169(9) 0.0227(8) 0.0206(9)
O2 0.0484(11) 0.0632(12) 0.0675(12) 0.0257(10) 0.0114(8) -0.0042(9)
C1 0.0385(12) 0.0454(12) 0.0468(13) 0.0159(10) 0.0091(9) 0.0101(9)
C2 0.0434(13) 0.0453(13) 0.0477(13) 0.0133(10) 0.0085(10) 0.0104(10)
C3 0.0426(13) 0.0485(13) 0.0515(14) 0.0191(11) 0.0115(10) 0.0103(10)
C4 0.0668(18) 0.0544(16) 0.0673(18) 0.0233(14) 0.0152(14) 0.0107(13)
C5 0.087(2) 0.0667(19) 0.072(2) 0.0366(17) 0.0232(17) 0.0146(17)
C6 0.081(2) 0.090(2) 0.0542(17) 0.0352(17) 0.0171(14) 0.0148(18)
C7 0.0668(18) 0.0643(17) 0.0489(15) 0.0171(13) 0.0120(12) 0.0108(14)
C8 0.0428(13) 0.0525(14) 0.0491(14) 0.0153(11) 0.0114(10) 0.0100(11)
C9 0.0408(12) 0.0425(12) 0.0464(13) 0.0120(10) 0.0083(9) 0.0052(10)
C10 0.0658(17) 0.0520(15) 0.0601(16) 0.0132(13) 0.0196(13) 0.0172(13)
C11 0.075(2) 0.0499(15) 0.0593(17) 0.0085(13) 0.0127(14) 0.0066(14)
C12 0.0463(13) 0.0456(12) 0.0375(11) 0.0155(10) 0.0119(9) 0.0099(10)
C13 0.0493(14) 0.0511(14) 0.0565(15) 0.0212(12) 0.0149(11) 0.0107(11)
C14 0.0446(14) 0.0683(17) 0.0599(16) 0.0256(13) 0.0137(11) 0.0096(12)
C15 0.0611(17) 0.083(2) 0.0700(19) 0.0372(16) 0.0264(14) 0.0353(16)
C16 0.076(2) 0.0657(19) 0.124(3) 0.054(2) 0.0364(19) 0.0326(17)
C17 0.0585(17) 0.0523(15) 0.089(2) 0.0308(15) 0.0200(14) 0.0118(13)

loop_
_atom_type_symbol
_atom_type_description
_atom_type_scat_dispersion_real
_atom_type_scat_dispersion_imag
_atom_type_scat_source
C C 0.0033 0.0016 'International Tables Vol C Tables 4.2.6.8 and 6.1.1.4'
H H 0.0000 0.0000 'International Tables Vol C Tables 4.2.6.8 and 6.1.1.4'
O O 0.0106 0.0060 'International Tables Vol C Tables 4.2.6.8 and 6.1.1.4'
S S 0.1246 0.1234 'International Tables Vol C Tables 4.2.6.8 and 6.1.1.4'

loop_
_geom_angle_atom_site_label_1
_geom_angle_atom_site_label_2
_geom_angle_atom_site_label_3
_geom_angle
O2 S1 O1 118.36(11)
O2 S1 C1 107.95(11)
O1 S1 C1 109.45(12)
O2 S1 C12 106.78(12)
O1 S1 C12 107.78(11)
C1 S1 C12 105.81(11)
C2 C1 C9 112.2(2)
C2 C1 S1 126.9(2)
C9 C1 S1 120.88(18)
C1 C2 C3 107.6(2)
C1 C2 C11 130.4(2)
C3 C2 C11 122.0(2)
C4 C3 C8 121.5(2)
C4 C3 C2 129.4(2)
C8 C3 C2 109.0(2)
C5 C4 C3 118.4(3)
C5 C4 H4 120.8
C3 C4 H4 120.8
C4 C5 C6 120.3(3)
C4 C5 H5 119.8
C6 C5 H5 119.8
C5 C6 C7 122.1(3)
C5 C6 H6 119.0
C7 C6 H6 119.0
C8 C7 C6 117.6(3)
C8 C7 H7 121.2
C6 C7 H7 121.2
C7 C8 C3 120.1(3)
C7 C8 C9 129.2(2)
C3 C8 C9 110.7(2)
C8 C9 C1 100.44(19)
C8 C9 C10 113.5(2)
C1 C9 C10 114.8(2)
C8 C9 H9 109.2
C1 C9 H9 109.2
C10 C9 H9 109.2
C9 C10 H10A 109.5
C9 C10 H10B 109.5
H10A C10 H10B 109.5
C9 C10 H10C 109.5
H10A C10 H10C 109.5
H10B C10 H10C 109.5
C2 C11 H11A 109.5
C2 C11 H11B 109.5
H11A C11 H11B 109.5
C2 C11 H11C 109.5
H11A C11 H11C 109.5
H11B C11 H11C 109.5
C17 C12 C13 121.0(2)
C17 C12 S1 119.5(2)
C13 C12 S1 119.42(19)
C12 C13 C14 119.0(2)
C12 C13 H13 120.5
C14 C13 H13 120.5
C15 C14 C13 120.2(3)
C15 C14 H14 119.9
C13 C14 H14 119.9
C14 C15 C16 120.0(3)
C14 C15 H15 120.0
C16 C15 H15 120.0
C15 C16 C17 120.6(3)
C15 C16 H16 119.7
C17 C16 H16 119.7
C16 C17 C12 119.2(3)
C16 C17 H17 120.4
C12 C17 H17 120.4

loop_
_geom_bond_atom_site_label_1
_geom_bond_atom_site_label_2
_geom_bond_distance
S1 O2 1.442(2)
S1 O1 1.4449(19)
S1 C1 1.722(3)
S1 C12 1.781(2)
C1 C2 1.373(3)
C1 C9 1.521(3)
C2 C3 1.447(3)
C2 C11 1.510(4)
C3 C4 1.393(4)
C3 C8 1.402(3)
C4 C5 1.372(4)
C4 H4 0.9300
C5 C6 1.390(4)
C5 H5 0.9300
C6 C7 1.397(4)
C6 H6 0.9300
C7 C8 1.386(4)
C7 H7 0.9300
C8 C9 1.496(3)
C9 C10 1.548(3)
C9 H9 0.9800
C10 H10A 0.9600
C10 H10B 0.9600
C10 H10C 0.9600
C11 H11A 0.9600
C11 H11B 0.9600
C11 H11C 0.9600
C12 C17 1.379(4)
C12 C13 1.381(3)
C13 C14 1.391(4)
C13 H13 0.9300
C14 C15 1.375(4)
C14 H14 0.9300
C15 C16 1.377(5)
C15 H15 0.9300
C16 C17 1.377(4)
C16 H16 0.9300
C17 H17 0.9300

loop_
_geom_torsion_atom_site_label_1
_geom_torsion_atom_site_label_2
_geom_torsion_atom_site_label_3
_geom_torsion_atom_site_label_4
_geom_torsion
O2 S1 C1 C2 153.9(2)
O1 S1 C1 C2 23.8(2)
C12 S1 C1 C2 -92.1(2)
O2 S1 C1 C9 -24.3(2)
O1 S1 C1 C9 -154.39(18)
C12 S1 C1 C9 89.7(2)
C9 C1 C2 C3 0.9(3)
S1 C1 C2 C3 -177.33(17)
C9 C1 C2 C11 -178.6(2)
S1 C1 C2 C11 3.1(4)
C1 C2 C3 C4 178.5(3)
C11 C2 C3 C4 -2.0(4)
C1 C2 C3 C8 0.1(3)
C11 C2 C3 C8 179.6(2)
C8 C3 C4 C5 -0.5(4)
C2 C3 C4 C5 -178.7(3)
C3 C4 C5 C6 0.7(5)
C4 C5 C6 C7 -0.6(5)
C5 C6 C7 C8 0.2(5)
C6 C7 C8 C3 0.0(4)
C6 C7 C8 C9 179.7(3)
C4 C3 C8 C7 0.1(4)
C2 C3 C8 C7 178.6(2)
C4 C3 C8 C9 -179.6(2)
C2 C3 C8 C9 -1.1(3)
C7 C8 C9 C1 -178.2(3)
C3 C8 C9 C1 1.5(2)
C7 C8 C9 C10 58.7(3)
C3 C8 C9 C10 -121.6(2)
C2 C1 C9 C8 -1.5(3)
S1 C1 C9 C8 176.91(16)
C2 C1 C9 C10 120.7(2)
S1 C1 C9 C10 -60.9(3)
O2 S1 C12 C17 -14.6(3)
O1 S1 C12 C17 113.6(2)
C1 S1 C12 C17 -129.4(2)
O2 S1 C12 C13 168.77(19)
O1 S1 C12 C13 -63.1(2)
C1 S1 C12 C13 53.9(2)
C17 C12 C13 C14 1.4(4)
S1 C12 C13 C14 177.97(19)
C12 C13 C14 C15 -1.2(4)
C13 C14 C15 C16 -0.6(5)
C14 C15 C16 C17 2.2(5)
C15 C16 C17 C12 -2.0(5)
C13 C12 C17 C16 0.2(5)
S1 C12 C17 C16 -176.4(2)
